data_2005330
loop_
_publ_author_name
'Chippindale, A. M.'
'Brech, S. J.'
'Cowley, A. R.'
'Chernega, A. N.'

_publ_section_title '[<i>N</i>-(2-Amino-\k<i>N</i>-ethyl)piperaziniumyl-<i>N</i>^1^]tetrachloroindium(III)'
_journal_issue 9
_journal_name_full 'Acta Crystallographica Section C'
_journal_page_first 2180
_journal_page_last 2183
_journal_paper_doi 10.1107/S0108270196006002
_journal_volume 52
_journal_year 1996
_chemical_formula_iupac '[In Cl4 (C6 H16 N3)]'
_chemical_formula_moiety ' C6 H16 In1 Cl4 N3 '
_chemical_formula_sum 'C6 H16 Cl4 In N3'
_chemical_formula_weight 386.85
_chemical_name_systematic
;
N-(2-aminoethyl)piperaziniumtetrachloroindium(III)
;
_space_group_IT_number 14
_symmetry_cell_setting monoclinic
_symmetry_space_group_name_Hall '-P 2yn'
_symmetry_space_group_name_H-M 'P 1 21/n 1'
_cell_angle_alpha 90.000
_cell_angle_beta 94.49(1)
_cell_angle_gamma 90.000
_cell_formula_units_Z 4
_cell_length_a 7.326(1)
_cell_length_b 12.868(1)
_cell_length_c 14.098(1)
_cell_measurement_reflns_used 124
_cell_measurement_temperature 298
_cell_measurement_theta_max 25
_cell_measurement_theta_min 5
_cell_volume 1325.0(2)
_computing_cell_refinement 'DIP2000 Software'
_computing_data_collection 'DIP2000 Software (Enraf-Nonius, 1995)'
_computing_data_reduction 'DIP2000 Software'
_computing_molecular_graphics 'CAMERON (Watkin, Prout & Pearce,  1996)'
_computing_publication_material CRYSTALS
_computing_structure_refinement 'CRYSTALS (Watkin, Prout, Carruthers & Betteridge, 1996)'
_computing_structure_solution 'SHELXS86 (Sheldrick, 1990)'
_diffrn_ambient_temperature 298
_diffrn_measurement_device 'Enraf-Nonius DIP2020 image-plate'
_diffrn_measurement_method image-plate
_diffrn_radiation_monochromator graphite
_diffrn_radiation_source 'fine-focus sealed tube'
_diffrn_radiation_type 'Mo K\a'
_diffrn_radiation_wavelength 0.71073
_diffrn_reflns_av_R_equivalents 0.035
_diffrn_reflns_limit_h_max 8
_diffrn_reflns_limit_h_min -8
_diffrn_reflns_limit_k_max 14
_diffrn_reflns_limit_k_min -14
_diffrn_reflns_limit_l_max 15
_diffrn_reflns_limit_l_min -15
_diffrn_reflns_number 6781
_diffrn_reflns_theta_max 25
_diffrn_reflns_theta_min 0.00
_diffrn_standards_interval_count 'not applicable'
_diffrn_standards_interval_time 'not applicable'
_diffrn_standards_number No
_exptl_absorpt_coefficient_mu 2.54
_exptl_absorpt_correction_type 'see text'
_exptl_crystal_colour 'colourless '
_exptl_crystal_density_diffrn 1.94
_exptl_crystal_density_meas ?
_exptl_crystal_description 'rectangular plate'
_exptl_crystal_F_000 758.37
_exptl_crystal_size_max 0.24
_exptl_crystal_size_mid 0.11
_exptl_crystal_size_min 0.08
_refine_diff_density_max 0.29
_refine_diff_density_min -0.32
_refine_ls_extinction_method None
_refine_ls_goodness_of_fit_obs 1.1659
_refine_ls_hydrogen_treatment
;
 H atoms placed geometrically after each cycle
;
_refine_ls_matrix_type full
_refine_ls_number_parameters 191
_refine_ls_number_reflns 1423
_refine_ls_R_factor_obs 0.0211
_refine_ls_shift/esd_max 0.008
_refine_ls_structure_factor_coef F
_refine_ls_weighting_scheme
;
Weights: five-term Chebychev polynomial (Carruthers & Watkin, 1979)
;
_refine_ls_wR_factor_obs 0.0206
_reflns_number_observed 1423
_reflns_number_total 1590
_reflns_observed_criterion >3\s(I)
_cod_data_source_file bm1077.cif
_cod_data_source_block 1
_cod_depositor_comments
;
The following automatic conversions were performed:
'_symmetry_cell_setting' value 'Monoclinic ' changed to 'monoclinic'
according to '/home/saulius/struct/CIF-dictionaries/cif_core.dic'
dictionary named 'cif_core.dic' version 2.4.1 from 2010-06-29.

Automatic conversion script
Id: cif_fix_enum 1527 2010-12-29 10:47:43Z saulius 

The following automatic conversions were performed:

'_chemical_melting_point' value 'no' was changed to '?' - the value
is undefined or not given.

'_symmetry_cell_setting' value
'Monoclinic ' changed to 'monoclinic' according to
/home/saulius/struct/CIF-dictionaries/cif_core.dic dictionary named
'cif_core.dic' version 2.4.1 from 2010-06-29.

Automatic conversion script
Id: cif_fix_values 1715 2011-07-08 13:25:40Z adriana 

The following automatic conversions were performed:

'_exptl_crystal_density_meas' value 'not measured' was changed to '?'
- the value is perceived as not measured.

Automatic conversion script
Id: cif_fix_values 3008 2015-01-20 13:52:24Z robertas 
;
_cod_original_sg_symbol_H-M 'P 21/n '
_cod_original_formula_sum ' C6 H16 In1 Cl4 N3 '
_cod_database_code 2005330

loop_
_symmetry_equiv_pos_as_xyz
x,y,z
-x,-y,-z
-x+1/2,y+1/2,-z+1/2
x+1/2,-y+1/2,z+1/2

loop_
_atom_site_aniso_label
_atom_site_aniso_U_11
_atom_site_aniso_U_22
_atom_site_aniso_U_33
_atom_site_aniso_U_12
_atom_site_aniso_U_13
_atom_site_aniso_U_23
In1 0.02500(10) 0.0254(2) 0.0269(2) 0.00030(10) 0.00170(10) -0.00090(10)
Cl1 0.0464(6) 0.0369(6) 0.0363(5) -0.0111(5) 0.0031(4) 0.0042(4)
Cl2 0.0324(5) 0.0433(6) 0.0352(5) -0.0006(4) -0.0039(4) 0.0040(4)
Cl3 0.0475(6) 0.0436(6) 0.0524(6) 0.0014(5) 0.0133(5) -0.0178(5)
Cl4 0.0533(7) 0.0515(7) 0.0543(7) 0.0211(6) 0.0080(5) -0.0146(6)
N1 0.043(2) 0.037(2) 0.032(2) 0.000(2) -0.0010(10) 0.0070(10)
C1 0.035(2) 0.049(2) 0.037(2) -0.0040(10) -0.0080(10) 0.0050(10)
N2 0.031(2) 0.039(2) 0.033(2) -0.003(2) 0.0010(10) 0.004(2)
N3 0.039(2) 0.036(2) 0.038(2) -0.002(2) 0.001(2) 0.005(2)
N12 0.034(2) 0.045(2) 0.031(2) -0.003(2) -0.007(2) 0.009(2)
N13 0.038(3) 0.042(3) 0.029(3) -0.003(3) -0.006(2) 0.010(3)
C2 0.033(2) 0.045(2) 0.035(2) -0.006(2) -0.0050(10) 0.004(2)
C3 0.033(2) 0.038(2) 0.036(2) -0.001(2) 0.003(2) 0.003(2)
C4 0.036(2) 0.036(2) 0.037(2) -0.001(2) 0.002(2) 0.003(2)
C5 0.039(2) 0.035(2) 0.040(2) -0.001(2) 0.001(2) 0.003(2)
C6 0.038(2) 0.035(2) 0.041(3) 0.000(2) 0.001(2) 0.003(2)
C12 0.034(2) 0.047(2) 0.034(2) -0.003(2) -0.007(2) 0.007(2)
C14 0.037(3) 0.043(3) 0.030(3) -0.003(3) -0.006(2) 0.009(3)
C13 0.035(3) 0.044(3) 0.030(3) -0.002(2) -0.006(2) 0.009(2)
C15 0.038(3) 0.041(3) 0.029(3) -0.003(3) -0.007(3) 0.009(3)
C16 0.038(4) 0.042(4) 0.029(3) -0.003(3) -0.007(3) 0.009(3)

loop_
_atom_site_label
_atom_site_occupancy
_atom_site_fract_x
_atom_site_fract_y
_atom_site_fract_z
_atom_site_U_iso_or_equiv
_atom_site_thermal_displace_type
In1 1.0000 0.10949(3) 0.79241(2) 0.10689(2) 0.0258 Uani
Cl1 1.0000 0.2987(1) 0.93571(8) 0.04076(7) 0.0384 Uani
Cl2 1.0000 0.3222(1) 0.75532(8) 0.24585(7) 0.0365 Uani
Cl3 1.0000 0.2457(1) 0.66511(9) 0.00260(8) 0.0441 Uani
Cl4 1.0000 -0.0502(2) 0.92270(9) 0.20473(8) 0.0473 Uani
N1 1.0000 -0.1055(4) 0.8256(2) -0.0122(2) 0.0370 Uani
C1 1.0000 -0.2716(5) 0.7630(3) -0.0037(3) 0.0388 Uani
N2 0.666(4) -0.1227(7) 0.6567(4) 0.1263(3) 0.0342 Uani
N3 0.666(4) -0.0847(7) 0.5568(5) 0.3118(4) 0.0374 Uani
N12 0.334(4) -0.142(1) 0.6786(7) 0.1472(7) 0.0351 Uani
N13 0.334(4) -0.044(2) 0.5084(8) 0.2741(7) 0.0346 Uani
C2 0.666(4) -0.2283(7) 0.6575(4) 0.0303(4) 0.0369 Uani
C3 0.666(4) -0.2507(8) 0.6761(5) 0.2002(4) 0.0356 Uani
C4 0.666(4) -0.1551(9) 0.6651(5) 0.2974(4) 0.0363 Uani
C5 0.666(4) -0.0542(9) 0.5475(4) 0.1409(4) 0.0375 Uani
C6 0.666(4) 0.0411(8) 0.5281(5) 0.2378(5) 0.0380 Uani
C12 0.334(4) -0.300(1) 0.7332(9) 0.0943(6) 0.0369 Uani
C14 0.334(4) -0.060(2) 0.616(1) 0.3121(8) 0.0353 Uani
C13 0.334(4) -0.193(2) 0.678(1) 0.2478(8) 0.0349 Uani
C15 0.334(4) -0.133(2) 0.5703(8) 0.1145(8) 0.0343 Uani
C16 0.334(4) 0.013(2) 0.513(1) 0.1749(8) 0.0345 Uani
H1 1.0000 -0.1387 0.9010 -0.0106 0.0374 Uiso
H2 1.0000 -0.0544 0.8092 -0.0742 0.0374 Uiso
H11 0.666(4) -0.3493 0.7979 0.0421 0.0396 Uiso
H12 0.666(4) -0.3410 0.7586 -0.0676 0.0396 Uiso
H13 0.334(4) -0.3799 0.8044 -0.0297 0.0396 Uiso
H14 0.334(4) -0.2618 0.6983 -0.0422 0.0396 Uiso
H21 0.666(4) -0.3453 0.6184 0.0350 0.0374 Uiso
H22 0.666(4) -0.1533 0.6221 -0.0165 0.0374 Uiso
H31 0.666(4) -0.3008 0.7482 0.1925 0.0356 Uiso
H32 0.666(4) -0.3535 0.6249 0.1926 0.0356 Uiso
H41 0.666(4) -0.2429 0.6809 0.3463 0.0363 Uiso
H42 0.666(4) -0.0501 0.7149 0.3044 0.0363 Uiso
H36 0.666(4) -0.0170 0.5516 0.3760 0.0376 Uiso
H37 0.666(4) -0.1907 0.5075 0.3080 0.0376 Uiso
H51 0.666(4) 0.0339 0.5324 0.0920 0.0375 Uiso
H52 0.666(4) -0.1612 0.4992 0.1319 0.0375 Uiso
H61 0.666(4) 0.1547 0.5713 0.2461 0.0380 Uiso
H62 0.666(4) 0.0743 0.4529 0.2443 0.0380 Uiso
H121 0.334(4) -0.3269 0.7977 0.1305 0.0378 Uiso
H122 0.334(4) -0.4089 0.6858 0.0928 0.0378 Uiso
H131 0.334(4) -0.1944 0.7515 0.2715 0.0360 Uiso
H132 0.334(4) -0.3181 0.6474 0.2495 0.0360 Uiso
H141 0.334(4) -0.1048 0.6124 0.3772 0.0364 Uiso
H142 0.334(4) 0.0629 0.6500 0.3156 0.0364 Uiso
H136 0.334(4) 0.0496 0.4689 0.3150 0.0360 Uiso
H137 0.334(4) -0.1651 0.4725 0.2741 0.0360 Uiso
H151 0.334(4) -0.1024 0.5692 0.0465 0.0357 Uiso
H152 0.334(4) -0.2540 0.5360 0.1199 0.0357 Uiso
H161 0.334(4) 0.1322 0.5505 0.1742 0.0359 Uiso
H162 0.334(4) 0.0262 0.4410 0.1498 0.0359 Uiso

loop_
_atom_type_symbol
_atom_type_scat_dispersion_real
_atom_type_scat_dispersion_imag
_atom_type_scat_source
'In  ' -0.9360 1.3100 International_Tables_Vol_IV_Table_2.2B
'Cl  ' 0.1320 0.1590 International_Tables_Vol_IV_Table_2.2B
'C   ' 0.0020 0.0020 International_Tables_Vol_IV_Table_2.2B
'N   ' 0.0040 0.0030 International_Tables_Vol_IV_Table_2.2B
'H   ' 0.0000 0.0000 International_Tables_Vol_IV_Table_2.2B

loop_
_geom_angle_atom_site_label_1
_geom_angle_atom_site_label_2
_geom_angle_atom_site_label_3
_geom_angle
_geom_angle_publ_flag
Cl1 In1 Cl2 95.97(3) yes
Cl1 In1 Cl3 90.31(4) yes
Cl2 In1 Cl3 94.91(4) yes
Cl1 In1 Cl4 90.46(4) yes
Cl2 In1 Cl4 89.16(4) yes
Cl3 In1 Cl4 175.76(4) yes
Cl1 In1 N1 87.61(8) yes
Cl2 In1 N1 175.04(9) yes
Cl3 In1 N1 88.49(9) yes
Cl4 In1 N1 87.38(9) yes
Cl1 In1 N2 163.60(10) yes
Cl2 In1 N2 100.00(10) yes
Cl3 In1 N2 84.90(10) yes
Cl4 In1 N2 93.20(10) yes
N1 In1 N2 76.70(10) yes
Cl1 In1 N12 164.5(2) yes
Cl2 In1 N12 98.0(2) yes
Cl3 In1 N12 95.0(2) yes
Cl4 In1 N12 83.2(2) yes
N1 In1 N12 78.0(2) no
N2 In1 N12 10.2(3) no
In1 N1 C1 111.7(2) yes
In1 N1 H1 108.9(2) no
C1 N1 H1 108.9(3) no
In1 N1 H2 108.9(2) no
C1 N1 H2 108.9(3) no
H1 N1 H2 109.5(3) no
N1 C1 C2 112.0(4) yes
N1 C1 C12 113.6(5) no
C2 C1 C12 59.5(5) no
N1 C1 H11 108.8(3) no
C2 C1 H11 108.9(4) no
C12 C1 H11 51.4(4) no
N1 C1 H12 108.8(3) no
C2 C1 H12 108.9(4) no
C12 C1 H12 137.2(5) no
H11 C1 H12 109.4(4) no
N1 C1 H13 108.4(3) no
C2 C1 H13 139.3(4) no
C12 C1 H13 108.4(5) no
H11 C1 H13 61.5(2) no
H12 C1 H13 50.8(2) no
N1 C1 H14 108.4(3) no
C2 C1 H14 52.0(3) no
C12 C1 H14 108.5(6) no
H11 C1 H14 142.6(4) no
H12 C1 H14 61.1(2) no
H13 C1 H14 109.5(4) no
In1 N2 N12 83.0(14) no
In1 N2 C2 101.9(3) yes
N12 N2 C2 115.6(18) no
In1 N2 C3 116.1(3) yes
N12 N2 C3 33.3(13) no
C2 N2 C3 108.8(5) yes
In1 N2 C5 116.9(4) yes
N12 N2 C5 129.1(17) no
C2 N2 C5 105.8(4) yes
C3 N2 C5 106.6(5) yes
In1 N2 C12 94.7(4) no
N12 N2 C12 61.3(17) no
C2 N2 C12 54.3(4) no
C3 N2 C12 64.2(4) no
C5 N2 C12 146.7(6) no
In1 N2 C15 136.0(7) no
N12 N2 C15 135.6(16) no
C2 N2 C15 81.4(7) no
C3 N2 C15 103.5(8) no
C5 N2 C15 27.5(5) no
C12 N2 C15 120.2(8) no
N13 N3 C4 134.7(8) no
N13 N3 C6 31.8(7) no
C4 N3 C6 111.2(5) yes
N13 N3 C14 126.8(13) no
C4 N3 C14 33.9(9) no
C6 N3 C14 95.2(11) no
N13 N3 H36 109.3(8) no
C4 N3 H36 109.1(6) no
C6 N3 H36 109.1(5) no
C14 N3 H36 87.9(10) no
N13 N3 H37 79.6(9) no
C4 N3 H37 109.0(4) no
C6 N3 H37 109.0(6) no
C14 N3 H37 142.5(11) no
H36 N3 H37 109.5(5) no
N13 N3 H141 163.6(9) no
C4 N3 H141 58.7(4) no
C6 N3 H141 144.6(5) no
C14 N3 H141 56.7(10) no
H36 N3 H141 54.5(3) no
H37 N3 H141 106.3(4) no
In1 N12 N2 86.8(14) no
In1 N12 C3 138.4(7) no
N2 N12 C3 134.5(17) no
In1 N12 C12 99.8(6) no
N2 N12 C12 104.0(19) no
C3 N12 C12 77.5(7) no
In1 N12 C13 118.1(7) yes
N2 N12 C13 138.8(18) no
C3 N12 C13 30.0(5) no
C12 N12 C13 103.2(8) yes
In1 N12 C15 116.1(7) yes
N2 N12 C15 32.4(13) no
C3 N12 C15 103.3(8) no
C12 N12 C15 109.8(9) yes
C13 N12 C15 108.4(9) yes
N3 N13 C6 116.0(12) no
N3 N13 C14 24.8(6) no
C6 N13 C14 91.3(10) no
N3 N13 C16 131.9(11) no
C6 N13 C16 34.5(7) no
C14 N13 C16 109.7(9) yes
N3 N13 H37 54.4(8) no
C6 N13 H37 158.4(12) no
C14 N13 H37 76.6(8) no
C16 N13 H37 133.8(9) no
N3 N13 H62 153.9(12) no
C6 N13 H62 54.0(8) no
C14 N13 H62 138.1(10) no
C16 N13 H62 56.3(7) no
H37 N13 H62 143.6(9) no
N3 N13 H136 105.0(10) no
C6 N13 H136 89.8(12) no
C14 N13 H136 109.6(9) no
C16 N13 H136 109.4(11) no
H37 N13 H136 110.9(9) no
N3 N13 H137 89.0(12) no
C6 N13 H137 143.8(11) no
C14 N13 H137 109.4(11) no
C16 N13 H137 109.3(8) no
H37 N13 H137 34.9(4) no
H62 N13 H136 55.1(6) no
H62 N13 H137 112.5(9) no
H136 N13 H137 109.4(9) no
C1 C2 N2 112.5(4) yes
C1 C2 C12 60.2(4) no
N2 C2 C12 68.5(5) no
C1 C2 C15 152.3(5) no
N2 C2 C15 39.8(4) no
C12 C2 C15 98.9(5) no
C1 C2 H14 42.8(2) no
N2 C2 H14 148.7(5) no
C12 C2 H14 100.5(5) no
C15 C2 H14 160.1(6) no
C1 C2 H21 108.8(4) no
N2 C2 H21 108.7(4) no
C12 C2 H21 86.6(6) no
C15 C2 H21 86.1(5) no
H14 C2 H21 99.4(4) no
C1 C2 H22 108.8(5) no
N2 C2 H22 108.6(4) no
C12 C2 H22 163.4(7) no
C15 C2 H22 86.8(5) no
H14 C2 H22 73.4(3) no
H21 C2 H22 109.4(5) no
N2 C3 N12 12.2(5) no
N2 C3 C4 110.6(5) yes
N12 C3 C4 107.6(7) no
N2 C3 C12 63.4(5) no
N12 C3 C12 61.2(5) no
C4 C3 C12 155.5(6) no
N2 C3 C13 106.7(10) no
N12 C3 C13 102.0(10) no
C4 C3 C13 9.3(10) no
C12 C3 C13 146.2(12) no
N2 C3 H31 109.1(5) no
N12 C3 H31 100.0(7) no
C4 C3 H31 109.2(5) no
C12 C3 H31 56.3(5) no
C13 C3 H31 103.5(12) no
N2 C3 H32 109.2(5) no
N12 C3 H32 120.7(7) no
C4 C3 H32 109.3(5) no
C12 C3 H32 94.8(6) no
C13 C3 H32 118.5(12) no
N2 C3 H132 147.0(6) no
N12 C3 H132 156.5(8) no
C4 C3 H132 61.9(4) no
C12 C3 H132 136.6(6) no
C13 C3 H132 70.0(10) no
H31 C3 H32 109.4(5) no
H31 C3 H132 103.3(5) no
H32 C3 H132 52.9(3) no
N3 C4 C3 110.2(5) yes
N3 C4 C14 27.3(8) no
C3 C4 C14 123.0(9) no
N3 C4 C13 115.9(11) no
C3 C4 C13 9.5(11) no
C14 C4 C13 124.3(13) no
N3 C4 H41 109.2(5) no
C3 C4 H41 109.4(6) no
C14 C4 H41 118.9(10) no
C13 C4 H41 112.6(11) no
N3 C4 H42 109.2(6) no
C3 C4 H42 109.4(5) no
C14 C4 H42 82.0(9) no
C13 C4 H42 100.0(12) no
H41 C4 H42 109.5(5) no
N3 C4 H131 168.2(6) no
C3 C4 H131 63.2(4) no
C14 C4 H131 146.9(10) no
C13 C4 H131 56.2(11) no
H41 C4 H131 82.5(4) no
H42 C4 H131 66.5(3) no
N2 C5 C6 114.0(5) yes
N2 C5 C15 46.0(10) no
C6 C5 C15 146.1(13) no
N2 C5 C16 142.3(12) no
C6 C5 C16 30.6(10) no
C15 C5 C16 165.3(17) no
N2 C5 H51 108.3(5) no
C6 C5 H51 108.4(6) no
C15 C5 H51 104.6(13) no
C16 C5 H51 84.6(11) no
N2 C5 H52 108.3(6) no
C6 C5 H52 108.4(5) no
C15 C5 H52 66.6(11) no
C16 C5 H52 99.8(11) no
H51 C5 H52 109.4(5) no
N3 C6 N13 32.3(7) no
N3 C6 C5 109.0(5) yes
N13 C6 C5 106.1(8) no
N3 C6 C16 128.6(9) no
N13 C6 C16 112.8(11) no
C5 C6 C16 26.2(8) no
N3 C6 H61 109.5(5) no
N13 C6 H61 135.8(9) no
C5 C6 H61 109.7(6) no
C16 C6 H61 110.8(10) no
N3 C6 H62 109.5(6) no
N13 C6 H62 81.1(10) no
C5 C6 H62 109.7(6) no
C16 C6 H62 85.4(10) no
H61 C6 H62 109.4(5) no
N3 C6 H161 151.3(6) no
N13 C6 H161 167.3(9) no
C5 C6 H161 61.7(4) no
C16 C6 H161 54.7(8) no
H61 C6 H161 56.3(3) no
H62 C6 H161 99.1(5) no
C1 C12 N2 104.1(6) no
C1 C12 N12 115.2(7) no
N2 C12 N12 14.8(4) no
C1 C12 C2 60.3(4) no
N2 C12 C2 57.2(4) no
N12 C12 C2 72.0(6) no
C1 C12 C3 156.4(8) no
N2 C12 C3 52.4(3) no
N12 C12 C3 41.4(4) no
C2 C12 C3 101.2(6) no
C1 C12 H11 42.9(3) no
N2 C12 H11 143.0(8) no
N12 C12 H11 147.7(9) no
C2 C12 H11 101.4(6) no
C3 C12 H11 157.2(9) no
C1 C12 H121 108.2(8) no
N2 C12 H121 122.0(8) no
N12 C12 H121 107.9(8) no
C2 C12 H121 164.9(10) no
C3 C12 H121 87.0(6) no
C1 C12 H122 108.1(8) no
N2 C12 H122 104.4(8) no
N12 C12 H122 107.9(8) no
C2 C12 H122 84.5(8) no
C3 C12 H122 82.5(6) no
H11 C12 H121 70.3(7) no
H11 C12 H122 102.7(8) no
H121 C12 H122 109.3(9) no
N3 C14 N13 28.4(7) no
N3 C14 C4 118.9(15) no
N13 C14 C4 128.1(11) no
N3 C14 C13 112.2(13) no
N13 C14 C13 110.1(9) yes
C4 C14 C13 24.3(6) no
N3 C14 H42 169.2(14) no
N13 C14 H42 152.3(10) no
C4 C14 H42 50.7(7) no
C13 C14 H42 57.3(7) no
N3 C14 H36 53.3(8) no
N13 C14 H36 67.7(7) no
C4 C14 H36 137.7(13) no
C13 C14 H36 154.6(11) no
H42 C14 H36 135.1(9) no
N3 C14 H141 82.5(13) no
N13 C14 H141 109.2(11) no
C4 C14 H141 86.8(11) no
C13 C14 H141 109.5(11) no
H42 C14 H141 98.5(9) no
N3 C14 H142 129.2(15) no
N13 C14 H142 109.1(10) no
C4 C14 H142 111.1(13) no
C13 C14 H142 109.4(11) no
H42 C14 H142 60.6(7) no
H36 C14 H141 52.3(5) no
H36 C14 H142 94.5(8) no
H141 C14 H142 109.4(10) no
N12 C13 C3 48.0(8) no
N12 C13 C4 141.3(13) no
C3 C13 C4 161.(2) no
N12 C13 C14 111.9(9) yes
C3 C13 C14 142.5(15) no
C4 C13 C14 31.4(8) no
N12 C13 H131 108.9(9) no
C3 C13 H131 108.0(13) no
C4 C13 H131 85.1(13) no
C14 C13 H131 108.9(11) no
N12 C13 H132 108.8(10) no
C3 C13 H132 64.1(10) no
C4 C13 H132 99.2(13) no
C14 C13 H132 108.9(10) no
H131 C13 H132 109.4(10) no
N2 C15 N12 12.0(5) no
N2 C15 C2 58.8(6) no
N12 C15 C2 65.0(6) no
N2 C15 C5 106.5(13) no
N12 C15 C5 106.0(12) no
C2 C15 C5 151.1(16) no
N2 C15 C16 111.4(10) no
N12 C15 C16 109.5(9) yes
C2 C15 C16 158.7(10) no
C5 C15 C16 7.7(9) no
N2 C15 H52 154.5(13) no
N12 C15 H52 142.7(12) no
C2 C15 H52 134.0(10) no
C5 C15 H52 70.5(11) no
C16 C15 H52 63.4(8) no
N2 C15 H151 98.0(10) no
N12 C15 H151 109.4(10) no
C2 C15 H151 57.5(6) no
C5 C15 H151 105.2(15) no
C16 C15 H151 109.6(11) no
N2 C15 H152 118.2(11) no
N12 C15 H152 109.4(10) no
C2 C15 H152 91.4(8) no
C5 C15 H152 117.2(15) no
C16 C15 H152 109.5(10) no
H52 C15 H151 107.2(10) no
H52 C15 H152 50.0(6) no
H151 C15 H152 109.4(10) no
N13 C16 C5 112.5(12) no
N13 C16 C6 32.7(6) no
C5 C16 C6 123.2(17) no
N13 C16 C15 108.3(9) yes
C5 C16 C15 7.0(8) no
C6 C16 C15 122.8(12) no
N13 C16 H51 167.1(11) no
C5 C16 H51 55.0(8) no
C6 C16 H51 148.3(14) no
C15 C16 H51 59.6(7) no
N13 C16 H161 109.6(11) no
C5 C16 H161 102.9(13) no
C6 C16 H161 77.0(11) no
C15 C16 H161 109.8(10) no
H51 C16 H161 73.4(7) no
N13 C16 H162 109.8(10) no
C5 C16 H162 112.3(15) no
C6 C16 H162 121.2(12) no
C15 C16 H162 109.9(11) no
H51 C16 H162 80.0(8) no
H161 C16 H162 109.5(10) no
C1 H11 C12 85.7(5) no
C1 H14 C2 85.2(3) no
C4 H42 C14 47.3(6) no
N3 H36 C14 38.8(5) no
N3 H37 N13 46.0(5) no
N3 H37 H137 101.4(3) no
N13 H37 H137 55.8(5) no
C5 H51 C16 40.5(5) no
C5 H52 C15 42.9(6) no
C5 H52 H152 106.9(4) no
C15 H52 H152 66.7(7) no
N13 H62 C6 44.9(5) no
C4 H131 C13 38.6(6) no
C3 H132 C13 45.9(6) no
N3 H141 C14 40.8(7) no
N13 H137 H37 89.3(7) no
C15 H152 H52 63.3(6) no
C6 H161 C16 48.3(7) no

loop_
_geom_bond_atom_site_label_1
_geom_bond_atom_site_label_2
_geom_bond_distance
_geom_bond_publ_flag
In1 Cl1 2.5290(10) yes
In1 Cl2 2.4528(9) yes
In1 Cl3 2.4640(10) yes
In1 Cl4 2.5170(10) yes
In1 N1 2.252(3) yes
In1 N2 2.468(5) yes
In1 N12 2.453(8) yes
N1 C1 1.473(5) yes
N1 H1 1.000(3) no
N1 H2 1.000(3) no
C1 C2 1.466(6) yes
C1 C12 1.465(8) yes
C1 H11 1.000(4) no
C1 H12 1.000(4) no
C1 H13 1.000(4) no
C1 H14 1.000(4) no
N2 N12 0.440(10) no
N2 C2 1.506(6) yes
N2 C3 1.476(6) yes
N2 C5 1.501(7) yes
N2 C12 1.670(10) no
N2 C15 1.130(10) no
N3 N13 0.890(10) no
N3 C4 1.495(7) yes
N3 C6 1.491(7) yes
N3 C14 0.780(10) no
N3 H36 1.000(5) no
N3 H37 1.000(5) no
N3 H141 1.186(6) no
N12 C3 1.140(10) no
N12 C12 1.506(8) yes
N12 C13 1.496(9) yes
N12 C15 1.471(9) yes
N13 C6 0.870(10) no
N13 C14 1.492(9) yes
N13 C16 1.491(9) yes
N13 H37 1.210(10) no
N13 H62 1.220(10) no
N13 H136 1.000(10) no
N13 H137 1.000(10) no
C2 C12 1.460(10) no
C2 C15 1.740(10) no
C2 H14 1.159(5) no
C2 H21 1.000(6) no
C2 H22 1.001(6) no
C3 C4 1.496(7) yes
C3 C12 1.680(10) no
C3 C13 0.760(10) no
C3 H31 1.000(6) no
C3 H32 1.000(6) no
C3 H132 0.958(6) no
C4 C14 0.950(10) no
C4 C13 0.751(9) no
C4 H41 1.000(6) no
C4 H42 1.000(6) no
C4 H131 1.198(6) no
C5 C6 1.505(7) yes
C5 C15 0.723(9) no
C5 C16 0.793(9) no
C5 H51 1.000(6) no
C5 H52 1.000(6) no
C6 C16 0.920(10) no
C6 H61 1.000(6) no
C6 H62 1.000(6) no
C6 H161 1.195(7) no
C12 H11 1.149(9) no
C12 H121 1.000(10) no
C12 H122 1.000(10) no
C14 C13 1.508(9) yes
C14 H42 1.280(10) no
C14 H36 1.250(10) no
C14 H141 1.000(10) no
C14 H142 1.000(10) no
C13 H131 1.000(10) no
C13 H132 1.000(10) no
C15 C16 1.503(9) yes
C15 H52 0.970(10) no
C15 H151 1.000(10) no
C15 H152 1.000(10) no
C16 H51 1.220(10) no
C16 H161 1.000(10) no
C16 H162 1.000(10) no
H37 H137 0.69 no
H52 H152 0.84 no
